data_7151378
loop_
_publ_author_name
'Heaney, Frances'
'Fenlon, Julie'
'McArdle, Patrick'
'Cunningham, Desmond'

_publ_section_title
;
 \a-Keto amides as precursors to heterocycles---generation and
 cycloaddition reactions of piperazin-5-one nitrones
;
_journal_issue 7
_journal_name_full 'Organic &amp;  Biomolecular Chemistry'
_journal_page_first 1122
_journal_paper_doi 10.1039/b210943n
_journal_volume 1
_journal_year 2003
_chemical_formula_sum 'C22 H23 N O5'
_chemical_formula_weight 381.41
_chemical_name_systematic
;
?
;
_space_group_IT_number 14
_symmetry_cell_setting monoclinic
_symmetry_space_group_name_Hall '-P 2yn'
_symmetry_space_group_name_H-M 'P 1 21/n 1'
_atom_sites_solution_hydrogens geom
_atom_sites_solution_primary direct
_atom_sites_solution_secondary difmap
_audit_creation_method SHELXL-97
_cell_angle_alpha 90.00
_cell_angle_beta 108.21(4)
_cell_angle_gamma 90.00
_cell_formula_units_Z 4
_cell_length_a 15.243(6)
_cell_length_b 8.697(4)
_cell_length_c 15.245(10)
_cell_measurement_reflns_used 25
_cell_measurement_temperature 298(2)
_cell_measurement_theta_max 18
_cell_measurement_theta_min 12
_cell_volume 1919.8(18)
_computing_cell_refinement 'XDS (W.Kabsch, 2000)'
_computing_data_collection 'Marresearch MarControl software'
_computing_data_reduction 'XDS (W.Kabsch, 2000)'
_computing_molecular_graphics 'ORTEX (P.McArdle, 1995)'
_computing_publication_material 'SHELXL-97/2 (Sheldrick,1997)'
_computing_structure_refinement 'SHELXL-97 (Sheldrick, 1997)'
_computing_structure_solution 'SHELXS-97 (Sheldrick, 1990)'
_diffrn_ambient_temperature 298(2)
_diffrn_measured_fraction_theta_full 0.881
_diffrn_measured_fraction_theta_max 0.881
_diffrn_measurement_device_type 'Marresearch image plate'
_diffrn_measurement_method '180 mm image plate'
_diffrn_radiation_monochromator graphite
_diffrn_radiation_source 'fine-focus sealed tube'
_diffrn_radiation_type MoK\a
_diffrn_radiation_wavelength 0.71069
_diffrn_reflns_av_R_equivalents 0.0646
_diffrn_reflns_av_sigmaI/netI 0.0696
_diffrn_reflns_limit_h_max 12
_diffrn_reflns_limit_h_min -15
_diffrn_reflns_limit_k_max 8
_diffrn_reflns_limit_k_min -8
_diffrn_reflns_limit_l_max 14
_diffrn_reflns_limit_l_min -14
_diffrn_reflns_number 3086
_diffrn_reflns_theta_full 20.90
_diffrn_reflns_theta_max 20.90
_diffrn_reflns_theta_min 1.65
_exptl_absorpt_coefficient_mu 0.094
_exptl_absorpt_correction_type none
_exptl_crystal_colour Colourless
_exptl_crystal_density_diffrn 1.320
_exptl_crystal_density_method 'not measured'
_exptl_crystal_description Parallelepiped
_exptl_crystal_F_000 808
_exptl_crystal_size_max 0.29
_exptl_crystal_size_mid 0.22
_exptl_crystal_size_min 0.19
_refine_diff_density_max 0.168
_refine_diff_density_min -0.183
_refine_diff_density_rms 0.047
_refine_ls_extinction_method none
_refine_ls_goodness_of_fit_ref 1.063
_refine_ls_hydrogen_treatment constr
_refine_ls_matrix_type full
_refine_ls_number_parameters 264
_refine_ls_number_reflns 1796
_refine_ls_number_restraints 0
_refine_ls_restrained_S_all 1.063
_refine_ls_R_factor_all 0.0918
_refine_ls_R_factor_gt 0.0648
_refine_ls_shift/su_max 0.000
_refine_ls_shift/su_mean 0.000
_refine_ls_structure_factor_coef Fsqd
_refine_ls_weighting_details 'calc w=1/[\s^2^(Fo^2^)+(0.0731P)^2^+1.7815P] where P=(Fo^2^+2Fc^2^)/3'
_refine_ls_weighting_scheme calc
_refine_ls_wR_factor_gt 0.1562
_refine_ls_wR_factor_ref 0.1726
_reflns_number_gt 1310
_reflns_number_total 1796
_reflns_threshold_expression >2sigma(I)
_cod_data_source_file b210943n.txt
_cod_data_source_block 11c
_cod_depositor_comments
;
The following automatic conversions were performed:
'_symmetry_cell_setting' value 'Monoclinic' changed to 'monoclinic'
according to '/home/saulius/struct/CIF-dictionaries/cif_core.dic'
dictionary named 'cif_core.dic' version 2.4.1 from
2010-06-29.

'_exptl_absorpt_correction_type' value 'None' changed to
'none' according to '/home/saulius/struct/CIF-dictionaries/cif_core.dic'
dictionary named 'cif_core.dic' version 2.4.1 from 2010-06-29.

Automatic conversion script
Id: cif_fix_enum 1527 2010-12-29 10:47:43Z saulius 
;
_cod_original_cell_volume 1919.8(17)
_cod_original_sg_symbol_H-M P21/n
_cod_database_code 7151378

loop_
_symmetry_equiv_pos_as_xyz
'x, y, z'
'x+1/2, -y+1/2, z+1/2'
'-x, -y, -z'
'-x-1/2, y-1/2, -z-1/2'

loop_
_atom_site_label
_atom_site_type_symbol
_atom_site_fract_x
_atom_site_fract_y
_atom_site_fract_z
_atom_site_U_iso_or_equiv
_atom_site_adp_type
_atom_site_occupancy
_atom_site_symmetry_multiplicity
_atom_site_calc_flag
_atom_site_refinement_flags
_atom_site_disorder_assembly
_atom_site_disorder_group
O2 O -0.0013(3) 0.2181(4) 0.9660(2) 0.0582(11) Uani 1 1 d . . .
O13 O 0.2247(3) 0.1546(4) 0.9734(2) 0.0525(10) Uani 1 1 d . . .
N1 N 0.0536(3) 0.3195(5) 0.9278(3) 0.0481(12) Uani 1 1 d . . .
H1 H 0.005(5) 0.383(7) 0.893(4) 0.09(2) Uiso 1 1 d . . .
C3A C -0.0062(4) 0.1114(6) 0.8212(4) 0.0612(17) Uani 1 1 d . . .
H3A H -0.0432 0.1389 0.7581 0.080 Uiso 1 1 calc R . .
C6A C 0.0761(4) 0.2185(5) 0.8599(3) 0.0403(13) Uani 1 1 d . . .
O21 O 0.6273(3) -0.0246(5) 0.9003(3) 0.0710(13) Uani 1 1 d . . .
H21 H 0.671(4) -0.054(8) 0.939(4) 0.092 Uiso 1 1 calc R . .
O22 O 0.7005(3) 0.0319(4) 0.5692(3) 0.0637(12) Uani 1 1 d . . .
H22 H 0.667(4) 0.099(7) 0.536(3) 0.083 Uiso 1 1 calc R . .
O26 O 0.8783(4) -0.0813(7) 0.5923(4) 0.111(2) Uani 1 1 d . . .
H26 H 0.825(6) -0.031(8) 0.570(5) 0.144 Uiso 1 1 calc R . .
C3 C -0.0591(4) 0.1313(7) 0.8897(4) 0.0649(16) Uani 1 1 d . . .
H3B H -0.1166 0.1857 0.8612 0.084 Uiso 1 1 calc R . .
H3C H -0.0734 0.0319 0.9106 0.084 Uiso 1 1 calc R . .
C4 C 0.0414(6) -0.0473(7) 0.8260(5) 0.087(2) Uani 1 1 d . . .
H4A H 0.0046 -0.1274 0.8417 0.113 Uiso 1 1 calc R . .
H4B H 0.0500 -0.0724 0.7673 0.113 Uiso 1 1 calc R . .
C5 C 0.1280(4) -0.0324(5) 0.8962(3) 0.0389(13) Uani 1 1 d . . .
C6 C 0.1524(4) 0.1106(6) 0.9167(3) 0.0447(14) Uani 1 1 d . . .
C7 C 0.1100(4) 0.3163(5) 0.7947(3) 0.0417(13) Uani 1 1 d . . .
C8 C 0.0737(4) 0.3026(7) 0.6999(3) 0.0615(16) Uani 1 1 d . . .
H8 H 0.0301 0.2270 0.6742 0.080 Uiso 1 1 calc R . .
C9 C 0.1028(5) 0.4025(8) 0.6429(4) 0.077(2) Uani 1 1 d . . .
H9 H 0.0765 0.3955 0.5792 0.101 Uiso 1 1 calc R . .
C10 C 0.1683(5) 0.5086(7) 0.6787(5) 0.072(2) Uani 1 1 d . . .
H10 H 0.1868 0.5746 0.6397 0.093 Uiso 1 1 calc R . .
C11 C 0.2076(5) 0.5197(7) 0.7720(5) 0.077(2) Uani 1 1 d . . .
H11 H 0.2545 0.5906 0.7968 0.100 Uiso 1 1 calc R . .
C12 C 0.1775(5) 0.4249(6) 0.8297(4) 0.0685(19) Uani 1 1 d . . .
H12 H 0.2033 0.4348 0.8933 0.089 Uiso 1 1 calc R . .
C14 C 0.1828(5) -0.1646(7) 0.9342(5) 0.096(3) Uani 1 1 d . . .
H14A H 0.2077 -0.2076 0.8889 0.134 Uiso 1 1 calc R . .
H14B H 0.1450 -0.2399 0.9512 0.134 Uiso 1 1 calc R . .
H14C H 0.2325 -0.1349 0.9878 0.134 Uiso 1 1 calc R . .
C15 C 0.6462(4) -0.0134(6) 0.8184(3) 0.0505(14) Uani 1 1 d . . .
C16 C 0.7191(4) -0.0899(6) 0.8022(4) 0.0496(14) Uani 1 1 d . . .
H16 H 0.7571 -0.1524 0.8480 0.064 Uiso 1 1 calc R . .
C17 C 0.7362(4) -0.0747(5) 0.7194(4) 0.0498(14) Uani 1 1 d . . .
H17 H 0.7852 -0.1274 0.7091 0.065 Uiso 1 1 calc R . .
C18 C 0.6807(4) 0.0186(5) 0.6513(3) 0.0440(14) Uani 1 1 d . . .
C19 C 0.6071(4) 0.0957(5) 0.6664(3) 0.0456(14) Uani 1 1 d . . .
H19 H 0.5689 0.1580 0.6207 0.059 Uiso 1 1 calc R . .
C20 C 0.5911(4) 0.0789(6) 0.7503(4) 0.0518(15) Uani 1 1 d . . .
H20 H 0.5420 0.1312 0.7607 0.067 Uiso 1 1 calc R . .
C23 C 0.9369(4) -0.0376(7) 0.5440(4) 0.0618(16) Uani 1 1 d . . .
C24 C 0.9241(4) 0.0918(7) 0.4913(4) 0.0673(17) Uani 1 1 d . . .
H24 H 0.8731 0.1545 0.4852 0.087 Uiso 1 1 calc R . .
C25 C 0.9882(5) 0.1293(7) 0.4468(4) 0.076(2) Uani 1 1 d . . .
H25 H 0.9799 0.2174 0.4105 0.099 Uiso 1 1 calc R . .

loop_
_atom_site_aniso_label
_atom_site_aniso_U_11
_atom_site_aniso_U_22
_atom_site_aniso_U_33
_atom_site_aniso_U_23
_atom_site_aniso_U_13
_atom_site_aniso_U_12
O2 0.055(3) 0.069(2) 0.055(2) 0.005(2) 0.024(2) -0.009(2)
O13 0.049(3) 0.056(2) 0.045(2) 0.0054(19) 0.004(2) 0.013(2)
N1 0.052(3) 0.050(3) 0.045(3) 0.002(2) 0.021(3) -0.004(3)
C3A 0.068(4) 0.068(4) 0.045(3) -0.006(3) 0.014(3) -0.030(3)
C6A 0.043(3) 0.044(3) 0.032(3) -0.002(2) 0.007(3) -0.010(3)
O21 0.064(3) 0.105(3) 0.050(2) 0.023(2) 0.025(2) 0.024(3)
O22 0.075(3) 0.070(3) 0.053(2) 0.0156(19) 0.029(2) 0.022(2)
O26 0.086(4) 0.147(5) 0.119(4) 0.051(3) 0.061(4) 0.032(3)
C3 0.052(4) 0.070(4) 0.068(4) 0.009(3) 0.011(4) -0.014(3)
C4 0.124(7) 0.057(4) 0.098(5) -0.033(4) 0.062(6) -0.047(4)
C5 0.059(4) 0.010(3) 0.054(3) -0.010(2) 0.028(3) -0.007(3)
C6 0.052(4) 0.053(4) 0.032(3) 0.003(3) 0.017(3) 0.005(3)
C7 0.041(3) 0.044(3) 0.038(3) 0.003(2) 0.009(3) -0.004(3)
C8 0.064(4) 0.079(4) 0.037(3) 0.005(3) 0.010(3) -0.014(3)
C9 0.071(5) 0.116(6) 0.044(4) 0.014(4) 0.017(4) 0.000(5)
C10 0.094(6) 0.065(4) 0.072(5) 0.017(3) 0.048(5) 0.000(4)
C11 0.094(6) 0.067(4) 0.080(5) -0.003(4) 0.044(5) -0.023(4)
C12 0.094(5) 0.064(4) 0.060(4) 0.004(3) 0.043(4) -0.019(4)
C14 0.125(7) 0.050(4) 0.144(7) -0.003(4) 0.087(7) 0.007(4)
C15 0.049(4) 0.056(3) 0.045(3) 0.006(3) 0.012(3) 0.003(3)
C16 0.041(3) 0.054(3) 0.048(3) 0.014(3) 0.006(3) 0.012(3)
C17 0.048(4) 0.046(3) 0.056(4) 0.005(3) 0.016(3) 0.013(3)
C18 0.055(4) 0.039(3) 0.040(3) 0.005(3) 0.017(3) 0.000(3)
C19 0.052(4) 0.034(3) 0.048(3) 0.007(2) 0.011(3) 0.014(3)
C20 0.055(4) 0.051(3) 0.051(3) 0.004(3) 0.018(3) 0.009(3)
C23 0.058(4) 0.073(4) 0.058(4) 0.007(3) 0.024(4) 0.014(4)
C24 0.052(4) 0.082(5) 0.066(4) -0.006(4) 0.016(4) 0.014(3)
C25 0.079(5) 0.079(4) 0.073(4) 0.009(4) 0.028(5) 0.010(4)

loop_
_atom_type_symbol
_atom_type_description
_atom_type_scat_dispersion_real
_atom_type_scat_dispersion_imag
_atom_type_scat_source
C C 0.0033 0.0016 'International Tables Vol C Tables 4.2.6.8 and 6.1.1.4'
H H 0.0000 0.0000 'International Tables Vol C Tables 4.2.6.8 and 6.1.1.4'
O O 0.0106 0.0060 'International Tables Vol C Tables 4.2.6.8 and 6.1.1.4'
N N 0.0061 0.0033 'International Tables Vol C Tables 4.2.6.8 and 6.1.1.4'

loop_
_geom_angle_atom_site_label_1
_geom_angle_atom_site_label_2
_geom_angle_atom_site_label_3
_geom_angle
_geom_angle_site_symmetry_1
_geom_angle_site_symmetry_3
_geom_angle_publ_flag
C3 O2 N1 106.2(3) . . ?
O2 N1 C6A 102.0(4) . . ?
C3 C3A C6A 102.3(4) . . ?
C3 C3A C4 114.2(4) . . ?
C6A C3A C4 102.1(5) . . ?
N1 C6A C7 109.1(4) . . ?
N1 C6A C3A 107.0(4) . . ?
C7 C6A C3A 119.7(4) . . ?
N1 C6A C6 105.7(4) . . ?
C7 C6A C6 111.0(4) . . ?
C3A C6A C6 103.4(4) . . ?
O2 C3 C3A 107.1(4) . . ?
C5 C4 C3A 105.4(4) . . ?
C6 C5 C4 113.2(5) . . ?
C6 C5 C14 125.5(6) . . ?
C4 C5 C14 121.2(5) . . ?
O13 C6 C5 126.1(5) . . ?
O13 C6 C6A 124.1(5) . . ?
C5 C6 C6A 109.7(5) . . ?
C12 C7 C8 118.1(5) . . ?
C12 C7 C6A 119.8(4) . . ?
C8 C7 C6A 122.1(5) . . ?
C7 C8 C9 119.8(6) . . ?
C10 C9 C8 121.0(6) . . ?
C9 C10 C11 120.1(5) . . ?
C10 C11 C12 119.7(6) . . ?
C7 C12 C11 121.2(6) . . ?
O21 C15 C20 118.6(4) . . ?
O21 C15 C16 122.6(5) . . ?
C20 C15 C16 118.8(4) . . ?
C17 C16 C15 120.8(5) . . ?
C16 C17 C18 120.0(5) . . ?
C17 C18 O22 118.3(4) . . ?
C17 C18 C19 119.8(4) . . ?
O22 C18 C19 121.9(5) . . ?
C20 C19 C18 119.2(5) . . ?
C15 C20 C19 121.2(5) . . ?
C24 C23 C25 120.3(5) . 3_756 ?
C24 C23 O26 123.2(5) . . ?
C25 C23 O26 116.5(6) 3_756 . ?
C23 C24 C25 119.3(6) . . ?
C23 C25 C24 120.4(5) 3_756 . ?

loop_
_geom_bond_atom_site_label_1
_geom_bond_atom_site_label_2
_geom_bond_distance
_geom_bond_site_symmetry_2
_geom_bond_publ_flag
O2 C3 1.435(6) . ?
O2 N1 1.456(5) . ?
O13 C6 1.230(6) . ?
N1 C6A 1.476(6) . ?
C3A C3 1.516(7) . ?
C3A C6A 1.526(7) . ?
C3A C4 1.550(9) . ?
C6A C7 1.517(6) . ?
C6A C6 1.534(7) . ?
O21 C15 1.369(5) . ?
O22 C18 1.382(5) . ?
O26 C23 1.376(6) . ?
C4 C5 1.422(9) . ?
C5 C6 1.308(7) . ?
C5 C14 1.433(8) . ?
C7 C12 1.376(8) . ?
C7 C8 1.381(7) . ?
C8 C9 1.396(7) . ?
C9 C10 1.343(9) . ?
C10 C11 1.364(9) . ?
C11 C12 1.385(7) . ?
C15 C20 1.373(7) . ?
C15 C16 1.382(7) . ?
C16 C17 1.373(6) . ?
C17 C18 1.379(7) . ?
C18 C19 1.387(7) . ?
C19 C20 1.381(6) . ?
C23 C24 1.361(8) . ?
C23 C25 1.364(8) 3_756 ?
C24 C25 1.392(8) . ?
C25 C23 1.364(8) 3_756 ?
